data_7214869
loop_
_publ_author_name
'Zhao, Junwei'
'Luo, Jie'
'Chen, Lijuan'
'Yuan, Jing'
'Li, Huiying'
'Ma, Pengtao'
'Wang, Jingping'
'Niu, Jingyang'

_publ_section_title
;
 Novel 1-D double-chain organic--inorganic hybrid polyoxotungstates
 constructed from dimeric copper--lanthanide heterometallic
 silicotungstate units
;
_journal_issue 23
_journal_name_full CrystEngComm
_journal_page_first 7981
_journal_paper_doi 10.1039/c2ce26007g
_journal_volume 14
_journal_year 2012
_chemical_formula_sum 'C18 H98 Ce2 Cu3 N12 O95 Si2 W22'
_chemical_formula_weight 6574.82
_chemical_name_systematic
;
?
;
_space_group_IT_number 2
_symmetry_cell_setting triclinic
_symmetry_space_group_name_Hall '-P 1'
_symmetry_space_group_name_H-M 'P -1'
_atom_sites_solution_hydrogens geom
_atom_sites_solution_primary direct
_atom_sites_solution_secondary difmap
_audit_creation_method SHELXL-97
_cell_angle_alpha 85.877(3)
_cell_angle_beta 76.069(4)
_cell_angle_gamma 74.179(4)
_cell_formula_units_Z 1
_cell_length_a 11.519(2)
_cell_length_b 12.573(2)
_cell_length_c 21.345(4)
_cell_measurement_reflns_used 10038
_cell_measurement_temperature 296(2)
_cell_measurement_theta_max 25.00
_cell_measurement_theta_min 1.94
_cell_volume 2886.7(9)
_computing_cell_refinement 'Bruker XSCANS'
_computing_data_collection 'Bruker XSCANS'
_computing_data_reduction 'Bruker SHELXTL'
_computing_molecular_graphics 'Bruker SHELXTL'
_computing_publication_material 'Bruker SHELXTL'
_computing_structure_refinement 'SHELXL-97 (Sheldrick, 1997)'
_computing_structure_solution 'SHELXS-97 (Sheldrick, 1990)'
_diffrn_ambient_temperature 296(2)
_diffrn_detector_area_resol_mean none
_diffrn_measured_fraction_theta_full 0.986
_diffrn_measured_fraction_theta_max 0.986
_diffrn_measurement_device_type 'Bruker P4'
_diffrn_measurement_method '\w scans'
_diffrn_radiation_monochromator graphite
_diffrn_radiation_source 'fine-focus sealed tube'
_diffrn_radiation_type MoK\a
_diffrn_radiation_wavelength 0.71073
_diffrn_reflns_av_R_equivalents 0.0540
_diffrn_reflns_av_sigmaI/netI 0.1186
_diffrn_reflns_limit_h_max 13
_diffrn_reflns_limit_h_min -12
_diffrn_reflns_limit_k_max 14
_diffrn_reflns_limit_k_min -14
_diffrn_reflns_limit_l_max 20
_diffrn_reflns_limit_l_min -25
_diffrn_reflns_number 14603
_diffrn_reflns_theta_full 25.00
_diffrn_reflns_theta_max 25.00
_diffrn_reflns_theta_min 1.94
_diffrn_standards_decay_% none
_diffrn_standards_interval_count none
_diffrn_standards_interval_time none
_diffrn_standards_number none
_exptl_absorpt_coefficient_mu 23.250
_exptl_absorpt_correction_T_max 0.1392
_exptl_absorpt_correction_T_min 0.0398
_exptl_absorpt_correction_type multi-scan
_exptl_absorpt_process_details SADABS
_exptl_crystal_colour Brownish
_exptl_crystal_density_diffrn 3.782
_exptl_crystal_density_method 'not measured'
_exptl_crystal_description BLOCK
_exptl_crystal_F_000 2909
_exptl_crystal_size_max 0.39
_exptl_crystal_size_mid 0.22
_exptl_crystal_size_min 0.14
_refine_diff_density_max 3.381
_refine_diff_density_min -3.422
_refine_diff_density_rms 0.519
_refine_ls_extinction_method none
_refine_ls_goodness_of_fit_ref 1.022
_refine_ls_hydrogen_treatment constr
_refine_ls_matrix_type full
_refine_ls_number_parameters 616
_refine_ls_number_reflns 10038
_refine_ls_number_restraints 16
_refine_ls_restrained_S_all 1.022
_refine_ls_R_factor_all 0.0783
_refine_ls_R_factor_gt 0.0578
_refine_ls_shift/su_max 0.001
_refine_ls_shift/su_mean 0.000
_refine_ls_structure_factor_coef Fsqd
_refine_ls_weighting_details 'calc w=1/[\s^2^(Fo^2^)+(0.0473P)^2^+0.0000P] where P=(Fo^2^+2Fc^2^)/3'
_refine_ls_weighting_scheme calc
_refine_ls_wR_factor_gt 0.1473
_refine_ls_wR_factor_ref 0.1572
_reflns_number_gt 7553
_reflns_number_total 10038
_reflns_threshold_expression >2sigma(I)
_cod_data_source_file c2ce26007g.txt
_cod_data_source_block 1
_cod_depositor_comments
;
The following automatic conversions were performed:

'_symmetry_cell_setting' value 'Triclinic' changed to 'triclinic'
according to
/usr/data/users/saulius/automatic-downloads/retrospective/RSC/lib/dictionaries/cif_core.dic
dictionary named 'cif_core.dic' version 2.4.2 from 2011-04-26.

Automatic conversion script
Id: cif_fix_values 2281 2013-09-26 08:29:07Z andrius 
;
_cod_original_sg_symbol_H-M P-1
_cod_database_code 7214869

loop_
_symmetry_equiv_pos_as_xyz
'x, y, z'
'-x, -y, -z'

loop_
_atom_site_label
_atom_site_type_symbol
_atom_site_fract_x
_atom_site_fract_y
_atom_site_fract_z
_atom_site_U_iso_or_equiv
_atom_site_adp_type
_atom_site_occupancy
_atom_site_symmetry_multiplicity
_atom_site_calc_flag
_atom_site_refinement_flags
Ce1 Ce 1.38576(11) 0.79200(9) -0.26926(5) 0.0295(3) Uani 1 1 d .
Si1 Si 1.7401(5) 0.8016(4) -0.2308(2) 0.0189(11) Uani 1 1 d .
O1 O 1.7350(15) 1.0559(10) -0.0472(5) 0.035(4) Uani 1 1 d .
O2 O 1.9364(12) 0.9240(10) -0.1342(5) 0.025(3) Uani 1 1 d .
O3 O 1.5978(12) 0.9477(10) -0.0957(5) 0.027(3) Uani 1 1 d .
O4 O 1.8182(11) 0.8079(10) -0.1765(5) 0.023(3) Uani 1 1 d .
O5 O 1.7451(14) 1.0460(9) -0.1785(6) 0.030(3) Uani 1 1 d .
O6 O 1.7927(12) 0.8219(10) -0.0523(5) 0.026(3) Uani 1 1 d .
O7 O 1.8673(13) 0.5985(10) -0.0267(6) 0.031(3) Uani 1 1 d .
O8 O 1.8793(11) 0.5703(9) -0.1585(5) 0.022(3) Uani 1 1 d U
O9 O 1.6729(13) 0.6895(9) -0.0860(5) 0.031(3) Uani 1 1 d .
O10 O 1.9978(13) 0.7058(9) -0.1264(6) 0.030(3) Uani 1 1 d .
O11 O 2.1741(13) 0.8100(10) -0.1988(6) 0.032(3) Uani 1 1 d .
O12 O 1.9884(15) 0.9074(10) -0.2623(6) 0.038(4) Uani 1 1 d .
O13 O 2.0494(12) 0.6945(10) -0.2536(6) 0.024(3) Uani 1 1 d .
O14 O 1.6131(18) 1.2285(11) -0.2365(7) 0.057(5) Uani 1 1 d .
O15 O 1.7452(12) 0.9053(9) -0.2804(5) 0.023(3) Uani 1 1 d .
O16 O 1.8312(13) 1.0804(10) -0.3005(5) 0.027(3) Uani 1 1 d .
O17 O 1.6190(13) 1.0760(9) -0.3276(6) 0.031(3) Uani 1 1 d .
O18 O 1.5363(12) 1.0401(9) -0.2007(5) 0.024(3) Uani 1 1 d .
O19 O 1.3455(13) 1.0458(12) -0.0839(6) 0.035(3) Uani 1 1 d .
O20 O 1.3555(13) 0.9271(10) -0.1867(6) 0.035(3) Uani 1 1 d .
O21 O 1.6005(12) 0.8042(9) -0.1944(5) 0.022(3) Uani 1 1 d .
O22 O 1.4447(13) 0.8139(11) -0.0856(5) 0.035(4) Uani 1 1 d .
O23 O 1.4814(13) 0.5926(11) -0.0653(6) 0.036(3) Uani 1 1 d .
O24 O 1.4307(13) 0.6785(10) -0.1768(6) 0.031(3) Uani 1 1 d .
O25 O 1.6682(12) 0.5698(10) -0.1824(5) 0.024(3) Uani 1 1 d .
O26 O 1.8585(12) 0.3737(10) -0.2049(6) 0.027(3) Uani 1 1 d U
O27 O 1.7841(12) 0.5053(9) -0.3056(5) 0.024(3) Uani 1 1 d .
O28 O 1.8097(11) 0.6863(9) -0.2715(5) 0.019(3) Uani 1 1 d .
O29 O 1.9975(12) 0.5100(10) -0.2796(6) 0.027(3) Uani 1 1 d .
O30 O 2.1730(13) 0.5884(11) -0.3726(6) 0.036(3) Uani 1 1 d .
O31 O 1.9337(12) 0.6115(9) -0.3852(5) 0.025(3) Uani 1 1 d .
O32 O 1.9930(13) 0.7902(10) -0.3584(5) 0.029(3) Uani 1 1 d .
O33 O 2.0531(14) 0.9922(11) -0.3883(6) 0.036(4) Uani 1 1 d .
O34 O 1.8305(13) 0.9615(10) -0.3993(5) 0.027(3) Uani 1 1 d .
O35 O 1.6124(14) 0.9808(11) -0.4412(6) 0.037(4) Uani 1 1 d .
O36 O 1.5199(14) 0.9039(10) -0.3226(6) 0.032(3) Uani 1 1 d .
O37 O 1.7379(13) 0.7853(9) -0.3870(5) 0.027(3) Uani 1 1 d .
O38 O 1.7377(14) 0.5787(10) -0.4290(5) 0.032(3) Uani 1 1 d .
O39 O 1.5860(12) 0.6717(10) -0.3144(5) 0.025(3) Uani 1 1 d .
O1W O 1.362(2) 0.7676(18) -0.3802(9) 0.087 Uiso 1 1 d .
O2W O 1.2340(17) 0.9731(14) -0.3018(8) 0.057(4) Uiso 1 1 d .
O3W O 1.3360(17) 0.6058(13) -0.2808(7) 0.052(4) Uiso 1 1 d .
O4W O 2.0739(15) 1.4210(12) -0.4536(7) 0.047(4) Uani 1 1 d .
O5W O 0.504(5) 0.425(4) 0.447(2) 0.092(13) Uiso 0.50 1 d P
O6W O 0.395(3) 0.681(2) 0.0905(12) 0.121(9) Uiso 1 1 d .
O7W O 0.4757(19) 0.5482(13) 0.2527(9) 0.072(6) Uani 1 1 d .
O8W O 0.533(2) 0.8238(14) 0.0286(8) 0.078(7) Uani 1 1 d .
O9W O 0.015(2) 0.8590(14) 0.2136(10) 0.079(6) Uani 1 1 d .
W1 W 1.75557(8) 0.95640(6) -0.10255(3) 0.0244(2) Uani 1 1 d .
W2 W 1.83831(8) 0.67855(6) -0.09210(3) 0.0248(2) Uani 1 1 d .
W3 W 2.02178(8) 0.81078(6) -0.19532(3) 0.0239(2) Uani 1 1 d .
W4 W 1.66661(8) 1.08947(6) -0.24944(3) 0.0262(2) Uani 1 1 d .
W5 W 1.45222(8) 0.94674(6) -0.13870(3) 0.0264(2) Uani 1 1 d .
W6 W 1.53280(8) 0.67495(6) -0.12769(3) 0.0254(2) Uani 1 1 d .
W7 W 1.83520(8) 0.51170(6) -0.22645(3) 0.0240(2) Uani 1 1 d .
W8 W 2.02374(8) 0.63957(6) -0.32993(3) 0.0239(2) Uani 1 1 d .
W9 W 1.93270(8) 0.94560(6) -0.34383(3) 0.0265(2) Uani 1 1 d .
W10 W 1.65331(8) 0.93747(6) -0.36872(3) 0.0265(2) Uani 1 1 d .
W11 W 1.74401(8) 0.63684(6) -0.35832(3) 0.0237(2) Uani 1 1 d .
Cu1 Cu 2.0793(3) 1.2481(2) -0.41503(11) 0.0403(7) Uani 1 1 d .
Cu2 Cu 2.0000 1.0000 0.0000 0.100(2) Uani 1 2 d SG
N5 N 2.1283(12) 0.8476(6) -0.0304(6) 0.080 Uiso 1 1 d GD
H5A H 2.1167 0.8224 -0.0663 0.096 Uiso 1 1 calc R
H5B H 2.2073 0.8510 -0.0368 0.096 Uiso 1 1 calc R
N6 N 1.9193(13) 0.9201(8) 0.0774(5) 0.082 Uiso 1 1 d G
H6A H 1.9482 0.9246 0.1124 0.099 Uiso 1 1 calc R
H6B H 1.8361 0.9458 0.0869 0.099 Uiso 1 1 calc R
C7 C 2.0908(14) 0.7798(7) 0.0287(7) 0.088 Uiso 1 1 d GD
H7A H 2.1326 0.7929 0.0612 0.106 Uiso 1 1 calc R
C8 C 1.9546(13) 0.8221(8) 0.0553(6) 0.083 Uiso 1 1 d GD
H8A H 1.9123 0.8195 0.0214 0.100 Uiso 1 1 calc R
H8B H 1.9288 0.7726 0.0896 0.100 Uiso 1 1 calc R
C9 C 2.072(2) 0.6619(10) 0.0403(9) 0.083 Uiso 1 1 d GD
H9A H 2.0482 0.6487 0.0859 0.124 Uiso 1 1 calc R
H9B H 2.1488 0.6086 0.0223 0.124 Uiso 1 1 calc R
H9C H 2.0091 0.6552 0.0199 0.124 Uiso 1 1 calc R
N1 N 2.267(2) 1.209(2) -0.4532(11) 0.073(7) Uani 1 1 d .
H1A H 2.2938 1.1370 -0.4637 0.088 Uiso 1 1 calc R
H1B H 2.2826 1.2488 -0.4895 0.088 Uiso 1 1 calc R
N2 N 2.1220(18) 1.2721(14) -0.3311(8) 0.043(5) Uani 1 1 d .
H2B H 2.0841 1.3418 -0.3176 0.051 Uiso 1 1 calc R
H2C H 2.0945 1.2258 -0.3006 0.051 Uiso 1 1 calc R
N3 N 1.8935(17) 1.2820(12) -0.3783(7) 0.033(4) Uani 1 1 d .
H3A H 1.8759 1.2289 -0.3499 0.039 Uiso 1 1 calc R
H3B H 1.8665 1.3470 -0.3574 0.039 Uiso 1 1 calc R
N4 N 2.043(2) 1.2024(16) -0.4952(8) 0.059(7) Uani 1 1 d .
H4B H 2.0622 1.2482 -0.5281 0.071 Uiso 1 1 calc R
H4C H 2.0890 1.1333 -0.5062 0.071 Uiso 1 1 calc R
C1 C 2.334(3) 1.232(3) -0.4068(12) 0.082 Uiso 1 1 d D
H1C H 2.3650 1.2962 -0.4215 0.098 Uiso 1 1 calc R
H1D H 2.4054 1.1695 -0.4059 0.098 Uiso 1 1 calc R
C2 C 2.255(3) 1.252(3) -0.3402(13) 0.086 Uiso 1 1 d D
H2A H 2.2683 1.1734 -0.3295 0.103 Uiso 1 1 calc R
C3 C 2.301(4) 1.276(3) -0.2871(17) 0.120(14) Uiso 1 1 d .
H3C H 2.2327 1.3177 -0.2553 0.180 Uiso 1 1 calc R
H3D H 2.3604 1.3174 -0.3023 0.180 Uiso 1 1 calc R
H3E H 2.3388 1.2075 -0.2682 0.180 Uiso 1 1 calc R
C4 C 1.830(2) 1.287(3) -0.4319(12) 0.067(8) Uani 1 1 d .
H4A H 1.8412 1.3572 -0.4528 0.080 Uiso 1 1 calc R
C5 C 1.909(3) 1.207(3) -0.4820(13) 0.073(9) Uani 1 1 d .
H5C H 1.8807 1.2264 -0.5217 0.087 Uiso 1 1 calc R
H5D H 1.8983 1.1344 -0.4687 0.087 Uiso 1 1 calc R
C6 C 1.696(3) 1.310(2) -0.4155(12) 0.065(8) Uani 1 1 d .
H6C H 1.6611 1.3706 -0.3857 0.098 Uiso 1 1 calc R
H6D H 1.6723 1.2456 -0.3959 0.098 Uiso 1 1 calc R
H6E H 1.6651 1.3290 -0.4539 0.098 Uiso 1 1 calc R

loop_
_atom_site_aniso_label
_atom_site_aniso_U_11
_atom_site_aniso_U_22
_atom_site_aniso_U_33
_atom_site_aniso_U_23
_atom_site_aniso_U_13
_atom_site_aniso_U_12
Ce1 0.0231(7) 0.0283(6) 0.0272(6) -0.0002(4) 0.0001(5) 0.0045(5)
Si1 0.022(3) 0.011(2) 0.017(2) 0.0018(19) 0.000(2) 0.003(2)
O1 0.063(11) 0.013(6) 0.021(7) -0.008(5) 0.000(7) -0.001(7)
O2 0.023(8) 0.027(7) 0.020(6) -0.007(5) 0.004(5) -0.004(6)
O3 0.024(8) 0.028(7) 0.017(6) 0.000(5) 0.003(5) 0.003(6)
O4 0.010(7) 0.034(7) 0.018(6) -0.001(5) 0.000(5) 0.001(6)
O5 0.045(10) 0.014(6) 0.026(7) 0.000(5) -0.004(6) -0.001(6)
O6 0.022(8) 0.029(7) 0.020(6) -0.003(5) -0.007(6) 0.008(6)
O7 0.031(9) 0.024(7) 0.033(7) 0.002(6) -0.011(6) 0.001(6)
O8 0.011(6) 0.024(6) 0.021(5) -0.005(4) -0.002(5) 0.011(5)
O9 0.044(10) 0.014(6) 0.016(6) 0.003(5) 0.013(6) 0.002(6)
O10 0.040(10) 0.014(6) 0.029(7) 0.000(5) -0.015(6) 0.010(6)
O11 0.020(8) 0.026(7) 0.042(8) -0.013(6) 0.004(6) -0.002(6)
O12 0.053(11) 0.021(7) 0.026(7) -0.005(5) 0.008(7) -0.002(7)
O13 0.015(8) 0.021(6) 0.030(7) 0.002(5) -0.008(6) 0.008(6)
O14 0.101(16) 0.020(8) 0.039(9) -0.003(6) -0.025(9) 0.012(9)
O15 0.023(8) 0.019(6) 0.016(6) 0.004(5) 0.000(5) 0.007(6)
O16 0.035(9) 0.019(6) 0.027(7) 0.004(5) -0.002(6) -0.014(6)
O17 0.041(10) 0.014(6) 0.029(7) 0.004(5) -0.008(6) 0.005(6)
O18 0.026(8) 0.017(6) 0.020(6) -0.002(5) -0.007(6) 0.013(6)
O19 0.017(8) 0.048(9) 0.029(7) 0.002(6) 0.010(6) -0.003(7)
O20 0.033(9) 0.029(7) 0.026(7) -0.008(6) 0.000(6) 0.018(6)
O21 0.026(8) 0.012(6) 0.016(6) -0.002(5) 0.005(5) 0.004(5)
O22 0.036(10) 0.035(8) 0.015(6) 0.005(5) 0.014(6) 0.000(7)
O23 0.021(9) 0.040(8) 0.030(7) -0.002(6) 0.013(6) 0.004(7)
O24 0.018(8) 0.032(7) 0.035(7) -0.007(6) 0.002(6) 0.001(6)
O25 0.013(7) 0.023(7) 0.030(7) 0.006(5) -0.011(6) 0.007(6)
O26 0.011(6) 0.030(6) 0.036(6) -0.001(5) 0.006(5) -0.008(5)
O27 0.025(8) 0.016(6) 0.024(6) -0.006(5) 0.002(6) 0.004(6)
O28 0.012(7) 0.018(6) 0.022(6) -0.008(5) 0.000(5) 0.004(5)
O29 0.023(8) 0.026(7) 0.028(7) -0.001(5) -0.008(6) 0.003(6)
O30 0.024(9) 0.035(8) 0.037(8) -0.012(6) -0.001(6) 0.007(7)
O31 0.025(8) 0.018(6) 0.021(6) -0.003(5) 0.006(5) 0.001(6)
O32 0.030(9) 0.028(7) 0.019(6) -0.011(5) -0.001(6) 0.006(6)
O33 0.035(10) 0.033(8) 0.031(7) 0.000(6) 0.014(6) -0.013(7)
O34 0.036(9) 0.022(7) 0.013(6) -0.003(5) 0.007(6) -0.001(6)
O35 0.039(10) 0.043(9) 0.030(7) 0.006(6) -0.011(7) -0.011(7)
O36 0.050(11) 0.016(6) 0.026(7) 0.000(5) -0.011(7) -0.001(6)
O37 0.033(9) 0.014(6) 0.022(6) -0.002(5) 0.005(6) 0.005(6)
O38 0.039(10) 0.026(7) 0.022(7) -0.007(5) -0.001(6) 0.003(7)
O39 0.012(7) 0.032(7) 0.023(6) -0.002(5) 0.004(5) 0.002(6)
O4W 0.041(11) 0.034(8) 0.053(9) -0.010(7) 0.010(8) -0.002(8)
O7W 0.082(16) 0.026(9) 0.118(16) 0.015(9) -0.048(13) -0.012(10)
O8W 0.12(2) 0.044(11) 0.042(10) -0.003(8) 0.007(10) 0.000(11)
O9W 0.077(16) 0.039(10) 0.122(16) -0.001(10) -0.012(13) -0.024(11)
W1 0.0302(5) 0.0161(4) 0.0182(4) -0.0032(3) 0.0002(3) 0.0042(3)
W2 0.0276(5) 0.0171(4) 0.0208(4) 0.0020(3) -0.0011(3) 0.0046(3)
W3 0.0230(5) 0.0199(4) 0.0229(4) -0.0031(3) -0.0006(3) 0.0007(3)
W4 0.0364(5) 0.0129(4) 0.0190(4) 0.0007(3) 0.0004(3) 0.0043(3)
W5 0.0222(5) 0.0231(4) 0.0203(4) -0.0006(3) 0.0038(3) 0.0092(3)
W6 0.0212(5) 0.0227(4) 0.0214(4) 0.0028(3) 0.0037(3) 0.0042(3)
W7 0.0226(5) 0.0145(4) 0.0256(4) -0.0019(3) 0.0022(3) 0.0041(3)
W8 0.0195(5) 0.0190(4) 0.0244(4) -0.0063(3) 0.0045(3) 0.0025(3)
W9 0.0324(5) 0.0197(4) 0.0203(4) 0.0003(3) 0.0034(3) -0.0037(4)
W10 0.0318(5) 0.0215(4) 0.0180(4) 0.0011(3) -0.0006(3) 0.0016(4)
W11 0.0221(5) 0.0199(4) 0.0217(4) -0.0057(3) 0.0029(3) 0.0010(3)
Cu1 0.0451(19) 0.0313(14) 0.0321(13) -0.0087(11) 0.0046(12) 0.0010(13)
Cu2 0.057(4) 0.094(4) 0.153(6) 0.067(4) -0.048(4) -0.024(3)
N1 0.034(15) 0.078(17) 0.089(17) -0.026(13) -0.002(12) 0.011(12)
N2 0.045(14) 0.030(10) 0.040(10) -0.013(8) -0.007(9) 0.010(9)
N3 0.045(13) 0.018(8) 0.027(8) -0.006(6) 0.002(8) -0.003(8)
N4 0.09(2) 0.038(11) 0.032(10) -0.011(8) 0.022(11) -0.019(12)
C4 0.019(15) 0.11(3) 0.061(17) -0.009(16) -0.005(13) -0.010(16)
C5 0.06(2) 0.09(2) 0.058(17) 0.001(15) 0.002(16) -0.017(18)
C6 0.07(2) 0.063(18) 0.048(15) 0.001(13) 0.001(14) -0.007(16)

loop_
_atom_type_symbol
_atom_type_description
_atom_type_scat_dispersion_real
_atom_type_scat_dispersion_imag
_atom_type_scat_source
C C 0.0033 0.0016 'International Tables Vol C Tables 4.2.6.8 and 6.1.1.4'
H H 0.0000 0.0000 'International Tables Vol C Tables 4.2.6.8 and 6.1.1.4'
N N 0.0061 0.0033 'International Tables Vol C Tables 4.2.6.8 and 6.1.1.4'
O O 0.0106 0.0060 'International Tables Vol C Tables 4.2.6.8 and 6.1.1.4'
Si Si 0.0817 0.0704 'International Tables Vol C Tables 4.2.6.8 and 6.1.1.4'
Cu Cu 0.3201 1.2651 'International Tables Vol C Tables 4.2.6.8 and 6.1.1.4'
W W -0.8490 6.8722 'International Tables Vol C Tables 4.2.6.8 and 6.1.1.4'
Ce Ce -0.2486 2.6331 'International Tables Vol C Tables 4.2.6.8 and 6.1.1.4'

loop_
_geom_angle_atom_site_label_1
_geom_angle_atom_site_label_2
_geom_angle_atom_site_label_3
_geom_angle
_geom_angle_site_symmetry_1
_geom_angle_site_symmetry_3
O36 Ce1 O39 71.6(4) . .
O36 Ce1 O24 120.4(4) . .
O39 Ce1 O24 78.1(4) . .
O36 Ce1 O20 78.0(4) . .
O39 Ce1 O20 122.1(5) . .
O24 Ce1 O20 76.7(4) . .
O36 Ce1 O11 140.6(4) . 1_455
O39 Ce1 O11 147.2(4) . 1_455
O24 Ce1 O11 77.9(4) . 1_455
O20 Ce1 O11 72.9(5) . 1_455
O36 Ce1 O1W 84.4(6) . .
O39 Ce1 O1W 79.9(6) . .
O24 Ce1 O1W 138.5(6) . .
O20 Ce1 O1W 144.4(6) . .
O11 Ce1 O1W 104.4(6) 1_455 .
O36 Ce1 O3W 141.3(5) . .
O39 Ce1 O3W 77.0(5) . .
O24 Ce1 O3W 73.0(4) . .
O20 Ce1 O3W 139.4(5) . .
O11 Ce1 O3W 74.8(5) 1_455 .
O1W Ce1 O3W 68.0(6) . .
O36 Ce1 O2W 75.8(5) . .
O39 Ce1 O2W 138.3(5) . .
O24 Ce1 O2W 142.3(5) . .
O20 Ce1 O2W 74.1(5) . .
O11 Ce1 O2W 71.2(5) 1_455 .
O1W Ce1 O2W 71.6(6) . .
O3W Ce1 O2W 117.2(5) . .
O21 Si1 O15 111.5(7) . .
O21 Si1 O28 111.5(6) . .
O15 Si1 O28 108.5(6) . .
O21 Si1 O4 108.7(6) . .
O15 Si1 O4 108.7(7) . .
O28 Si1 O4 107.8(7) . .
W3 O2 W1 120.5(6) . .
W1 O3 W5 150.3(6) . .
Si1 O4 W3 127.1(6) . .
Si1 O4 W2 122.9(6) . .
W3 O4 W2 92.4(4) . .
Si1 O4 W1 122.0(7) . .
W3 O4 W1 91.7(4) . .
W2 O4 W1 90.9(4) . .
W1 O5 W4 147.3(8) . .
W2 O6 W1 120.8(6) . .
W7 O8 W2 149.2(7) . .
W2 O9 W6 150.0(6) . .
W2 O10 W3 121.3(6) . .
W3 O11 Ce1 146.1(7) . 1_655
W3 O12 W9 151.9(8) . .
W3 O13 W8 150.8(7) . .
Si1 O15 W4 124.0(6) . .
Si1 O15 W10 124.1(7) . .
W4 O15 W10 91.8(4) . .
Si1 O15 W9 125.2(7) . .
W4 O15 W9 90.0(4) . .
W10 O15 W9 91.8(4) . .
W4 O16 W9 121.1(6) . .
W10 O17 W4 122.6(6) . .
W4 O18 W5 157.6(7) . .
W5 O20 Ce1 132.2(7) . .
Si1 O21 W6 128.0(7) . .
Si1 O21 W5 128.0(6) . .
W6 O21 W5 93.1(4) . .
W6 O22 W5 116.0(6) . .
W6 O24 Ce1 132.4(7) . .
W7 O25 W6 154.6(7) . .
W7 O27 W11 121.0(6) . .
Si1 O28 W7 124.5(6) . .
Si1 O28 W11 123.0(6) . .
W7 O28 W11 93.1(4) . .
Si1 O28 W8 124.0(6) . .
W7 O28 W8 90.7(4) . .
W11 O28 W8 92.3(4) . .
W7 O29 W8 120.1(7) . .
W8 O31 W11 122.1(6) . .
W9 O32 W8 152.8(6) . .
W9 O34 W10 121.5(5) . .
W10 O36 Ce1 159.1(7) . .
W11 O37 W10 144.3(7) . .
W11 O39 Ce1 156.3(7) . .
O1 W1 O3 102.4(6) . .
O1 W1 O5 100.2(5) . .
O3 W1 O5 89.5(6) . .
O1 W1 O6 101.8(5) . .
O3 W1 O6 91.5(5) . .
O5 W1 O6 157.2(5) . .
O1 W1 O2 99.0(6) . .
O3 W1 O2 158.6(5) . .
O5 W1 O2 86.4(6) . .
O6 W1 O2 84.5(5) . .
O1 W1 O4 170.4(6) . .
O3 W1 O4 86.4(5) . .
O5 W1 O4 83.6(4) . .
O6 W1 O4 73.7(4) . .
O2 W1 O4 72.3(4) . .
O7 W2 O9 102.5(6) . .
O7 W2 O8 102.2(5) . .
O9 W2 O8 88.5(5) . .
O7 W2 O10 100.2(6) . .
O9 W2 O10 157.2(5) . .
O8 W2 O10 88.0(5) . .
O7 W2 O6 98.4(5) . .
O9 W2 O6 89.6(5) . .
O8 W2 O6 159.2(5) . .
O10 W2 O6 85.7(5) . .
O7 W2 O4 169.9(5) . .
O9 W2 O4 84.8(5) . .
O8 W2 O4 84.8(4) . .
O10 W2 O4 72.5(4) . .
O6 W2 O4 74.4(4) . .
O11 W3 O12 100.8(7) . .
O11 W3 O2 100.4(6) . .
O12 W3 O2 90.8(5) . .
O11 W3 O13 99.7(6) . .
O12 W3 O13 87.0(5) . .
O2 W3 O13 159.8(6) . .
O11 W3 O10 100.0(6) . .
O12 W3 O10 159.1(6) . .
O2 W3 O10 87.6(5) . .
O13 W3 O10 87.4(5) . .
O11 W3 O4 172.5(5) . .
O12 W3 O4 85.7(6) . .
O2 W3 O4 75.5(5) . .
O13 W3 O4 84.3(5) . .
O10 W3 O4 73.8(5) . .
O14 W4 O18 101.4(7) . .
O14 W4 O17 101.6(6) . .
O18 W4 O17 91.9(5) . .
O14 W4 O5 99.8(6) . .
O18 W4 O5 86.8(5) . .
O17 W4 O5 158.4(5) . .
O14 W4 O16 100.5(7) . .
O18 W4 O16 157.7(5) . .
O17 W4 O16 87.8(6) . .
O5 W4 O16 85.4(6) . .
O14 W4 O15 173.0(5) . .
O18 W4 O15 83.2(5) . .
O17 W4 O15 72.8(4) . .
O5 W4 O15 85.6(4) . .
O16 W4 O15 75.4(5) . .
O20 W5 O19 100.3(6) . .
O20 W5 O22 95.3(6) . .
O19 W5 O22 98.6(5) . .
O20 W5 O18 96.4(6) . .
O19 W5 O18 101.6(5) . .
O22 W5 O18 154.4(5) . .
O20 W5 O3 167.7(5) . .
O19 W5 O3 91.9(6) . .
O22 W5 O3 83.8(5) . .
O18 W5 O3 79.9(5) . .
O20 W5 O21 86.6(5) . .
O19 W5 O21 170.3(5) . .
O22 W5 O21 73.8(4) . .
O18 W5 O21 84.3(4) . .
O3 W5 O21 81.4(5) . .
O23 W6 O24 100.9(6) . .
O23 W6 O22 96.3(6) . .
O24 W6 O22 96.3(6) . .
O23 W6 O25 102.3(6) . .
O24 W6 O25 93.3(5) . .
O22 W6 O25 157.1(5) . .
O23 W6 O9 91.7(6) . .
O24 W6 O9 167.4(5) . .
O22 W6 O9 83.5(5) . .
O25 W6 O9 82.7(5) . .
O23 W6 O21 169.0(5) . .
O24 W6 O21 86.8(5) . .
O22 W6 O21 74.9(4) . .
O25 W6 O21 84.9(4) . .
O9 W6 O21 80.9(4) . .
O26 W7 O25 101.2(5) . .
O26 W7 O8 101.7(5) . .
O25 W7 O8 86.7(5) . .
O26 W7 O27 98.4(5) . .
O25 W7 O27 90.5(5) . .
O8 W7 O27 159.9(5) . .
O26 W7 O29 100.2(5) . .
O25 W7 O29 158.6(5) . .
O8 W7 O29 88.3(5) . .
O27 W7 O29 87.1(5) . .
O26 W7 O28 171.0(5) . .
O25 W7 O28 83.0(5) . .
O8 W7 O28 86.4(4) . .
O27 W7 O28 73.4(4) . .
O29 W7 O28 75.9(5) . .
O30 W8 O31 101.8(6) . .
O30 W8 O32 100.5(6) . .
O31 W8 O32 89.7(5) . .
O30 W8 O13 101.5(6) . .
O31 W8 O13 156.7(5) . .
O32 W8 O13 85.2(5) . .
O30 W8 O29 100.3(6) . .
O31 W8 O29 89.4(5) . .
O32 W8 O29 159.0(5) . .
O13 W8 O29 87.4(5) . .
O30 W8 O28 172.0(5) . .
O31 W8 O28 73.7(4) . .
O32 W8 O28 86.3(5) . .
O13 W8 O28 83.3(5) . .
O29 W8 O28 73.3(5) . .
O33 W9 O34 103.0(6) . .
O33 W9 O32 101.7(6) . .
O34 W9 O32 92.0(5) . .
O33 W9 O16 99.7(6) . .
O34 W9 O16 90.8(5) . .
O32 W9 O16 157.2(5) . .
O33 W9 O12 99.9(6) . .
O34 W9 O12 157.1(6) . .
O32 W9 O12 83.6(5) . .
O16 W9 O12 85.1(5) . .
O33 W9 O15 172.2(5) . .
O34 W9 O15 74.5(5) . .
O32 W9 O15 85.9(5) . .
O16 W9 O15 73.1(4) . .
O12 W9 O15 82.8(5) . .
O35 W10 O36 102.5(6) . .
O35 W10 O17 100.8(6) . .
O36 W10 O17 94.6(6) . .
O35 W10 O37 100.9(6) . .
O36 W10 O37 92.3(6) . .
O17 W10 O37 155.2(6) . .
O35 W10 O34 94.3(6) . .
O36 W10 O34 163.3(5) . .
O17 W10 O34 82.6(5) . .
O37 W10 O34 84.0(5) . .
O35 W10 O15 165.3(6) . .
O36 W10 O15 91.2(5) . .
O17 W10 O15 72.6(4) . .
O37 W10 O15 83.6(5) . .
O34 W10 O15 72.2(4) . .
O38 W11 O39 103.0(6) . .
O38 W11 O37 100.2(5) . .
O39 W11 O37 93.4(6) . .
O38 W11 O27 101.0(5) . .
O39 W11 O27 91.7(5) . .
O37 W11 O27 156.5(5) . .
O38 W11 O31 93.3(6) . .
O39 W11 O31 163.7(5) . .
O37 W11 O31 85.0(5) . .
O27 W11 O31 83.8(5) . .
O38 W11 O28 164.1(6) . .
O39 W11 O28 91.8(5) . .
O37 W11 O28 84.6(5) . .
O27 W11 O28 72.3(4) . .
O31 W11 O28 71.9(4) . .
N4 Cu1 N3 85.6(8) . .
N4 Cu1 N2 172.2(8) . .
N3 Cu1 N2 95.5(7) . .
N4 Cu1 N1 93.1(9) . .
N3 Cu1 N1 178.1(8) . .
N2 Cu1 N1 85.6(9) . .
N4 Cu1 O4W 92.2(7) . .
N3 Cu1 O4W 94.4(6) . .
N2 Cu1 O4W 95.4(6) . .
N1 Cu1 O4W 87.0(8) . .
N6 Cu2 N6 180.0(12) 2_975 .
N6 Cu2 N5 91.5(6) 2_975 .
N6 Cu2 N5 88.5 . .
N6 Cu2 N5 88.5 2_975 2_975
N6 Cu2 N5 91.5(6) . 2_975
N5 Cu2 N5 180.0(12) . 2_975
C7 N5 Cu2 97.9 . .
C7 N5 H5A 112.2 . .
Cu2 N5 H5A 112.2 . .
C7 N5 H5B 112.2 . .
Cu2 N5 H5B 112.2 . .
H5A N5 H5B 109.8 . .
C8 N6 Cu2 99.7 . .
C8 N6 H6A 111.8 . .
Cu2 N6 H6A 111.8 . .
C8 N6 H6B 111.8 . .
Cu2 N6 H6B 111.8 . .
H6A N6 H6B 109.6 . .
C8 C7 N5 108.6 . .
C8 C7 C9 87.1 . .
N5 C7 C9 134.8 . .
C8 C7 H7A 107.5 . .
N5 C7 H7A 107.5 . .
C9 C7 H7A 107.5 . .
N6 C8 C7 115.1 . .
N6 C8 H8A 108.5 . .
C7 C8 H8A 108.5 . .
N6 C8 H8B 108.5 . .
C7 C8 H8B 108.5 . .
H8A C8 H8B 107.5 . .
C7 C9 H9A 109.5 . .
C7 C9 H9B 109.5 . .
H9A C9 H9B 109.5 . .
C7 C9 H9C 109.5 . .
H9A C9 H9C 109.5 . .
H9B C9 H9C 109.5 . .
C1 N1 Cu1 111.4(16) . .
C1 N1 H1A 109.3 . .
Cu1 N1 H1A 109.3 . .
C1 N1 H1B 109.3 . .
Cu1 N1 H1B 109.3 . .
H1A N1 H1B 108.0 . .
C2 N2 Cu1 110.4(15) . .
C2 N2 H2B 109.6 . .
Cu1 N2 H2B 109.6 . .
C2 N2 H2C 109.6 . .
Cu1 N2 H2C 109.6 . .
H2B N2 H2C 108.1 . .
C4 N3 Cu1 109.1(13) . .
C4 N3 H3A 109.9 . .
Cu1 N3 H3A 109.9 . .
C4 N3 H3B 109.9 . .
Cu1 N3 H3B 109.9 . .
H3A N3 H3B 108.3 . .
C5 N4 Cu1 108.6(15) . .
C5 N4 H4B 110.0 . .
Cu1 N4 H4B 110.0 . .
C5 N4 H4C 110.0 . .
Cu1 N4 H4C 110.0 . .
H4B N4 H4C 108.4 . .
N1 C1 C2 113(3) . .
N1 C1 H1C 109.1 . .
C2 C1 H1C 109.1 . .
N1 C1 H1D 109.1 . .
C2 C1 H1D 109.1 . .
H1C C1 H1D 107.8 . .
C3 C2 N2 118(3) . .
C3 C2 C1 123(3) . .
N2 C2 C1 118(3) . .
C3 C2 H2A 93.7 . .
N2 C2 H2A 93.7 . .
C1 C2 H2A 93.7 . .
C2 C3 H3C 109.5 . .
C2 C3 H3D 109.5 . .
H3C C3 H3D 109.5 . .
C2 C3 H3E 109.5 . .
H3C C3 H3E 109.5 . .
H3D C3 H3E 109.5 . .
C6 C4 C5 122(3) . .
C6 C4 N3 118(2) . .
C5 C4 N3 109(2) . .
C6 C4 H4A 101.0 . .
C5 C4 H4A 101.0 . .
N3 C4 H4A 101.0 . .
C4 C5 N4 114(2) . .
C4 C5 H5C 108.8 . .
N4 C5 H5C 108.8 . .
C4 C5 H5D 108.8 . .
N4 C5 H5D 108.8 . .
H5C C5 H5D 107.7 . .
C4 C6 H6C 109.5 . .
C4 C6 H6D 109.5 . .
H6C C6 H6D 109.5 . .
C4 C6 H6E 109.5 . .
H6C C6 H6E 109.5 . .
H6D C6 H6E 109.5 . .

loop_
_geom_bond_atom_site_label_1
_geom_bond_atom_site_label_2
_geom_bond_distance
_geom_bond_site_symmetry_2
Ce1 O36 2.403(13) .
Ce1 O39 2.403(13) .
Ce1 O24 2.425(13) .
Ce1 O20 2.433(12) .
Ce1 O11 2.498(13) 1_455
Ce1 O1W 2.50(2) .
Ce1 O3W 2.598(15) .
Ce1 O2W 2.628(17) .
Si1 O21 1.602(13) .
Si1 O15 1.624(11) .
Si1 O28 1.647(11) .
Si1 O4 1.647(12) .
O1 W1 1.713(11) .
O2 W3 1.893(12) .
O2 W1 1.964(13) .
O3 W1 1.820(13) .
O3 W5 2.101(13) .
O4 W3 2.292(12) .
O4 W2 2.349(11) .
O4 W1 2.375(12) .
O5 W1 1.915(11) .
O5 W4 1.919(12) .
O6 W2 1.933(12) .
O6 W1 1.939(12) .
O7 W2 1.707(12) .
O8 W7 1.902(11) .
O8 W2 1.920(11) .
O9 W2 1.846(15) .
O9 W6 2.075(14) .
O10 W2 1.921(15) .
O10 W3 1.925(12) .
O11 W3 1.736(14) .
O11 Ce1 2.498(13) 1_655
O12 W3 1.851(13) .
O12 W9 1.981(13) .
O13 W3 1.898(12) .
O13 W8 1.930(12) .
O14 W4 1.707(14) .
O15 W4 2.325(12) .
O15 W10 2.337(11) .
O15 W9 2.417(12) .
O16 W4 1.924(13) .
O16 W9 1.928(13) .
O17 W10 1.908(12) .
O17 W4 1.909(12) .
O18 W4 1.839(13) .
O18 W5 1.961(12) .
O19 W5 1.765(13) .
O20 W5 1.758(14) .
O21 W6 2.259(11) .
O21 W5 2.281(11) .
O22 W6 1.925(13) .
O22 W5 1.960(12) .
O23 W6 1.718(12) .
O24 W6 1.745(13) .
O25 W7 1.892(13) .
O25 W6 1.941(12) .
O26 W7 1.727(12) .
O27 W7 1.932(12) .
O27 W11 1.945(11) .
O28 W7 2.305(11) .
O28 W11 2.343(11) .
O28 W8 2.411(12) .
O29 W7 1.935(13) .
O29 W8 1.939(12) .
O30 W8 1.711(14) .
O31 W8 1.855(13) .
O31 W11 2.061(13) .
O32 W9 1.908(12) .
O32 W8 1.911(12) .
O33 W9 1.702(13) .
O34 W9 1.826(13) .
O34 W10 2.085(14) .
O35 W10 1.733(12) .
O36 W10 1.753(14) .
O37 W11 1.910(11) .
O37 W10 1.916(11) .
O38 W11 1.748(12) .
O39 W11 1.785(12) .
O4W Cu1 2.258(15) .
Cu1 N4 2.012(19) .
Cu1 N3 2.030(18) .
Cu1 N2 2.031(16) .
Cu1 N1 2.05(2) .
Cu2 N6 2.033(6) 2_975
Cu2 N6 2.033(6) .
Cu2 N5 2.110(6) .
Cu2 N5 2.110(6) 2_975
N5 C7 1.513(4) .
N5 H5A 0.9000 .
N5 H5B 0.9000 .
N6 C8 1.275(4) .
N6 H6A 0.9000 .
N6 H6B 0.9000 .
C7 C8 1.492(4) .
C7 C9 1.549(4) .
C7 H7A 0.9800 .
C8 H8A 0.9700 .
C8 H8B 0.9700 .
C9 H9A 0.9600 .
C9 H9B 0.9600 .
C9 H9C 0.9600 .
N1 C1 1.49(3) .
N1 H1A 0.9000 .
N1 H1B 0.9000 .
N2 C2 1.45(4) .
N2 H2B 0.9000 .
N2 H2C 0.9000 .
N3 C4 1.48(3) .
N3 H3A 0.9000 .
N3 H3B 0.9000 .
N4 C5 1.49(4) .
N4 H4B 0.9000 .
N4 H4C 0.9000 .
C1 C2 1.489(10) .
C1 H1C 0.9700 .
C1 H1D 0.9700 .
C2 C3 1.43(4) .
C2 H2A 0.9800 .
C3 H3C 0.9600 .
C3 H3D 0.9600 .
C3 H3E 0.9600 .
C4 C6 1.46(4) .
C4 C5 1.47(4) .
C4 H4A 0.9800 .
C5 H5C 0.9700 .
C5 H5D 0.9700 .
C6 H6C 0.9600 .
C6 H6D 0.9600 .
C6 H6E 0.9600 .

loop_
_geom_hbond_atom_site_label_D
_geom_hbond_atom_site_label_H
_geom_hbond_atom_site_label_A
_geom_hbond_distance_DH
_geom_hbond_distance_HA
_geom_hbond_distance_DA
_geom_hbond_angle_DHA
_geom_hbond_site_symmetry_A
N1 H1A O35 0.90 2.45 3.19(3) 140.0 2_974
N2 H2B O29 0.90 2.20 3.10(2) 176.4 1_565
N2 H2C O9W 0.90 2.34 3.23(3) 166.9 2_775
N3 H3A O16 0.90 2.20 3.084(19) 166.8 .
N3 H3B O27 0.90 2.21 3.103(19) 175.1 1_565
N4 H4B O31 0.90 2.46 3.35(2) 167.8 2_974
N4 H4B O37 0.90 2.52 3.13(2) 126.1 2_974
N4 H4C O34 0.90 2.28 2.98(2) 134.8 2_974
N5 H5B O1 0.90 2.51 3.05(2) 118.4 2_975
N5 H5B O22 0.90 2.61 3.467(19) 160.5 1_655
N6 H6A O9W 0.90 2.48 3.32(3) 156.0 1_755
N6 H6B O19 0.90 2.08 2.93(2) 157.0 2_875
